data_7128004
loop_
_publ_author_name
'Zheng, Haoyue'
'Wang, Yanying'
'Cao, Peisheng'
'Wu, Peng'

_publ_section_title
;
 Color-tunable ultralong room temperature phosphorescence from EDTA.
;
_journal_issue 29
_journal_name_full 'Chemical communications (Cambridge, England)'
_journal_page_first 3575
_journal_page_last 3578
_journal_paper_doi 10.1039/d1cc00207d
_journal_volume 57
_journal_year 2021
_chemical_formula_moiety '0.25(C40 H80 N8 Na8 O40)'
_chemical_formula_sum 'C10 H20 N2 Na2 O10'
_chemical_formula_weight 374.26
_space_group_crystal_system orthorhombic
_space_group_IT_number 61
_space_group_name_Hall '-P 2ac 2ab'
_space_group_name_H-M_alt 'P b c a'
_atom_sites_solution_hydrogens mixed
_atom_sites_solution_primary dual
_audit_creation_date 2020-10-13
_audit_creation_method
;
Olex2 1.2
(compiled 2018.05.29 svn.r3508 for OlexSys, GUI svn.r5506)
;
_audit_update_record
;
2020-12-20 deposited with the CCDC.	2021-03-04 downloaded from the CCDC.
;
_cell_angle_alpha 90
_cell_angle_beta 90
_cell_angle_gamma 90
_cell_formula_units_Z 4
_cell_length_a 9.9072(6)
_cell_length_b 8.9556(5)
_cell_length_c 15.9942(11)
_cell_measurement_reflns_used 1114
_cell_measurement_temperature 293(2)
_cell_measurement_theta_max 28.5380
_cell_measurement_theta_min 3.2760
_cell_volume 1419.08(15)
_computing_cell_refinement
;
CrysAlisPro, Agilent Technologies,
Version 1.171.37.34 (release 22-05-2014 CrysAlis171 .NET)
(compiled May 22 2014,16:03:01)
;
_computing_data_collection
;
CrysAlisPro, Agilent Technologies,
Version 1.171.37.34 (release 22-05-2014 CrysAlis171 .NET)
(compiled May 22 2014,16:03:01)
;
_computing_data_reduction
;
CrysAlisPro, Agilent Technologies,
Version 1.171.37.34 (release 22-05-2014 CrysAlis171 .NET)
(compiled May 22 2014,16:03:01)
;
_computing_molecular_graphics 'Olex2 (Dolomanov et al., 2009)'
_computing_publication_material 'Olex2 (Dolomanov et al., 2009)'
_computing_structure_refinement 'ShelXL (Sheldrick, 2015)'
_computing_structure_solution 'ShelXT (Sheldrick, 2015)'
_diffrn_ambient_temperature 293(2)
_diffrn_detector 'CCD plate'
_diffrn_detector_area_resol_mean 16.0874
_diffrn_detector_type Eos
_diffrn_measured_fraction_theta_full 0.999
_diffrn_measured_fraction_theta_max 0.854
_diffrn_measurement_details
;
#__ type_ start__ end____ width___ exp.time_
  1 omega  -37.00    0.00   1.0000    5.0000
omega____ theta____ kappa____ phi______ frames
    -      -15.4773   77.0000   30.0000 37

#__ type_ start__ end____ width___ exp.time_
  2 omega   -9.00   25.00   1.0000    5.0000
omega____ theta____ kappa____ phi______ frames
    -       17.5086   77.0000 -180.0000 34

#__ type_ start__ end____ width___ exp.time_
  3 omega   16.00   85.00   1.0000    5.0000
omega____ theta____ kappa____ phi______ frames
    -       17.5086   77.0000 -150.0000 69
;
_diffrn_measurement_device 'four-circle diffractometer'
_diffrn_measurement_device_type 'Xcalibur, Eos'
_diffrn_measurement_method '\w scans'
_diffrn_orient_matrix_UB_11 0.0699970000
_diffrn_orient_matrix_UB_12 -0.0147157000
_diffrn_orient_matrix_UB_13 -0.0044981000
_diffrn_orient_matrix_UB_21 0.0001739000
_diffrn_orient_matrix_UB_22 0.0388635000
_diffrn_orient_matrix_UB_23 -0.0386172000
_diffrn_orient_matrix_UB_31 0.0151429000
_diffrn_orient_matrix_UB_32 0.0673970000
_diffrn_orient_matrix_UB_33 0.0213330000
_diffrn_radiation_monochromator graphite
_diffrn_radiation_probe x-ray
_diffrn_radiation_type MoK\a
_diffrn_radiation_wavelength 0.71073
_diffrn_reflns_av_R_equivalents 0.0288
_diffrn_reflns_av_unetI/netI 0.0475
_diffrn_reflns_Laue_measured_fraction_full 0.999
_diffrn_reflns_Laue_measured_fraction_max 0.854
_diffrn_reflns_limit_h_max 13
_diffrn_reflns_limit_h_min -8
_diffrn_reflns_limit_k_max 11
_diffrn_reflns_limit_k_min -11
_diffrn_reflns_limit_l_max 13
_diffrn_reflns_limit_l_min -21
_diffrn_reflns_number 3871
_diffrn_reflns_point_group_measured_fraction_full 0.999
_diffrn_reflns_point_group_measured_fraction_max 0.854
_diffrn_reflns_theta_full 25.242
_diffrn_reflns_theta_max 29.151
_diffrn_reflns_theta_min 3.274
_diffrn_source 'Enhance (Mo) X-ray Source'
_exptl_absorpt_coefficient_mu 0.204
_exptl_absorpt_correction_T_max 1.00000
_exptl_absorpt_correction_T_min 0.86352
_exptl_absorpt_correction_type multi-scan
_exptl_absorpt_process_details
;
CrysAlisPro, Agilent Technologies,
Version 1.171.37.34 (release 22-05-2014 CrysAlis171 .NET)
(compiled May 22 2014,16:03:01)
Empirical absorption correction using spherical harmonics,
 implemented in SCALE3 ABSPACK scaling algorithm.
;
_exptl_crystal_density_diffrn 1.752
_exptl_crystal_F_000 784
_refine_diff_density_max 0.282
_refine_diff_density_min -0.228
_refine_diff_density_rms 0.060
_refine_ls_extinction_method none
_refine_ls_goodness_of_fit_ref 1.032
_refine_ls_hydrogen_treatment mixed
_refine_ls_matrix_type full
_refine_ls_number_parameters 125
_refine_ls_number_reflns 1636
_refine_ls_number_restraints 2
_refine_ls_restrained_S_all 1.032
_refine_ls_R_factor_all 0.0710
_refine_ls_R_factor_gt 0.0420
_refine_ls_shift/su_max 0.001
_refine_ls_shift/su_mean 0.000
_refine_ls_structure_factor_coef Fsqd
_refine_ls_weighting_details 'w=1/[\s^2^(Fo^2^)+(0.0454P)^2^+0.3103P] where P=(Fo^2^+2Fc^2^)/3'
_refine_ls_weighting_scheme calc
_refine_ls_wR_factor_gt 0.0925
_refine_ls_wR_factor_ref 0.1036
_reflns_Friedel_coverage 0.000
_reflns_number_gt 1155
_reflns_number_total 1636
_reflns_threshold_expression 'I > 2\s(I)'
_cod_data_source_file d1cc00207d2.cif
_cod_data_source_block 201013_s2_zhy
_cod_depositor_comments 'Adding full bibliography for 7128004.cif.'
_cod_database_code 7128004
_shelx_shelxl_version_number 2014/7
_chemical_oxdiff_formula c12h12n2o3na1
_shelx_space_group_comment
;
The symmetry employed for this shelxl refinement is uniquely defined
by the following loop, which should always be used as a source of
symmetry information in preference to the above space-group names.
They are only intended as comments.
;
_reflns_odcompleteness_completeness 99.65
_reflns_odcompleteness_iscentric 1
_reflns_odcompleteness_theta 26.32
_olex2_refinement_description
;
1. Fixed Uiso
 At 1.2 times of:
  All C(H,H) groups
2. Restrained distances
 O1-H1
 1 with sigma of 0.02
 O2-H1
 2.646 with sigma of 0.02
3.a Secondary CH2 refined with riding coordinates:
 C1(H1B,H1C), C3(H3A,H3B), C4(H4A,H4B)
;
_olex2_submission_special_instructions 'No special instructions were received'

loop_
_space_group_symop_operation_xyz
'x, y, z'
'-x+1/2, -y, z+1/2'
'-x, y+1/2, -z+1/2'
'x+1/2, -y+1/2, -z'
'-x, -y, -z'
'x-1/2, y, -z-1/2'
'x, -y-1/2, z-1/2'
'-x-1/2, y-1/2, z'

loop_
_atom_site_label
_atom_site_type_symbol
_atom_site_fract_x
_atom_site_fract_y
_atom_site_fract_z
_atom_site_U_iso_or_equiv
_atom_site_adp_type
_atom_site_occupancy
_atom_site_site_symmetry_order
_atom_site_calc_flag
_atom_site_refinement_flags_posn
_atom_site_refinement_flags_adp
_atom_site_refinement_flags_occupancy
_atom_site_disorder_assembly
_atom_site_disorder_group
Na1 Na 0.44794(8) 0.56292(9) 0.10503(6) 0.0253(2) Uani 1 1 d . . . . .
H1 H 0.32(2) 0.73(3) 0.588(11) 1.4(3) Uiso 1 1 d D . . . .
O1 O 0.29331(14) 0.76997(17) 0.53176(10) 0.0278(4) Uani 1 1 d D . . . .
O2 O 0.10555(13) 0.64514(16) 0.49790(9) 0.0246(4) Uani 1 1 d D . . . .
O3 O 0.46801(18) 0.76659(17) 0.19933(10) 0.0341(4) Uani 1 1 d . . . . .
O4 O 0.40154(14) 0.88333(16) 0.31606(9) 0.0250(4) Uani 1 1 d . . . . .
O5 O 0.28360(18) 0.4370(2) 0.18173(15) 0.0360(5) Uani 1 1 d . . . . .
H5A H 0.235(3) 0.438(3) 0.228(2) 0.062(10) Uiso 1 1 d . . . . .
H5B H 0.258(4) 0.379(4) 0.155(2) 0.075(15) Uiso 1 1 d . . . . .
N1 N 0.44661(16) 0.63237(19) 0.41205(10) 0.0151(4) Uani 1 1 d . . . . .
H1A H 0.460(2) 0.716(3) 0.4399(15) 0.028(7) Uiso 1 1 d . . . . .
C1 C 0.29598(19) 0.6116(2) 0.41236(13) 0.0197(5) Uani 1 1 d . . . . .
H1B H 0.2759 0.5056 0.4115 0.024 Uiso 1 1 calc R . . . .
H1C H 0.2588 0.6552 0.3618 0.024 Uiso 1 1 calc R . . . .
C2 C 0.2273(2) 0.6818(2) 0.48773(12) 0.0184(4) Uani 1 1 d . . . . .
C3 C 0.52134(19) 0.5088(2) 0.45483(13) 0.0178(5) Uani 1 1 d . . . . .
H3A H 0.6174 0.5293 0.4526 0.021 Uiso 1 1 calc R . . . .
H3B H 0.5051 0.4160 0.4253 0.021 Uiso 1 1 calc R . . . .
C4 C 0.5017(2) 0.6420(2) 0.32550(13) 0.0213(5) Uani 1 1 d . . . . .
H4A H 0.4773 0.5519 0.2954 0.026 Uiso 1 1 calc R . . . .
H4B H 0.5994 0.6459 0.3285 0.026 Uiso 1 1 calc R . . . .
C5 C 0.4517(2) 0.7766(2) 0.27638(13) 0.0200(5) Uani 1 1 d . . . . .

loop_
_atom_site_aniso_label
_atom_site_aniso_U_11
_atom_site_aniso_U_22
_atom_site_aniso_U_33
_atom_site_aniso_U_23
_atom_site_aniso_U_13
_atom_site_aniso_U_12
Na1 0.0258(5) 0.0220(4) 0.0283(5) 0.0014(4) 0.0029(4) -0.0019(4)
O1 0.0234(7) 0.0257(8) 0.0342(9) -0.0106(7) -0.0018(7) -0.0021(7)
O2 0.0178(7) 0.0267(8) 0.0294(9) -0.0039(7) 0.0032(7) -0.0012(7)
O3 0.0620(11) 0.0215(8) 0.0187(8) 0.0024(7) -0.0013(8) 0.0031(8)
O4 0.0293(8) 0.0175(7) 0.0283(8) -0.0002(7) 0.0011(7) 0.0056(7)
O5 0.0279(9) 0.0423(11) 0.0378(11) 0.0052(10) 0.0049(9) -0.0059(9)
N1 0.0169(8) 0.0124(8) 0.0161(9) 0.0000(7) 0.0004(7) 0.0026(7)
C1 0.0174(9) 0.0202(10) 0.0215(11) -0.0004(9) -0.0020(9) -0.0010(8)
C2 0.0192(9) 0.0149(9) 0.0211(10) 0.0024(9) -0.0020(9) 0.0020(8)
C3 0.0205(10) 0.0139(9) 0.0191(11) 0.0037(8) -0.0003(9) 0.0028(8)
C4 0.0250(10) 0.0201(10) 0.0187(11) 0.0019(9) 0.0032(10) 0.0050(9)
C5 0.0212(10) 0.0175(10) 0.0213(11) 0.0039(9) -0.0031(9) -0.0015(9)

loop_
_atom_type_symbol
_atom_type_description
_atom_type_scat_dispersion_real
_atom_type_scat_dispersion_imag
_atom_type_scat_source
C C 0.0033 0.0016 'International Tables Vol C Tables 4.2.6.8 and 6.1.1.4'
H H 0.0000 0.0000 'International Tables Vol C Tables 4.2.6.8 and 6.1.1.4'
N N 0.0061 0.0033 'International Tables Vol C Tables 4.2.6.8 and 6.1.1.4'
Na Na 0.0362 0.0249 'International Tables Vol C Tables 4.2.6.8 and 6.1.1.4'
O O 0.0106 0.0060 'International Tables Vol C Tables 4.2.6.8 and 6.1.1.4'

loop_
_geom_angle_atom_site_label_1
_geom_angle_atom_site_label_2
_geom_angle_atom_site_label_3
_geom_angle
_geom_angle_site_symmetry_1
_geom_angle_site_symmetry_3
_geom_angle_publ_flag
O1 Na1 Na1 85.73(5) 7_575 5_665 ?
O1 Na1 O2 89.71(6) 7_575 2_564 ?
O1 Na1 O4 177.24(6) 7_575 3_645 ?
O2 Na1 Na1 44.20(4) 6_656 5_665 ?
O2 Na1 Na1 40.02(4) 2_564 5_665 ?
O2 Na1 O1 83.70(6) 6_656 7_575 ?
O2 Na1 O2 84.22(6) 6_656 2_564 ?
O2 Na1 O4 98.90(6) 6_656 3_645 ?
O3 Na1 Na1 142.11(6) . 5_665 ?
O3 Na1 O1 83.49(6) . 7_575 ?
O3 Na1 O2 172.37(6) . 2_564 ?
O3 Na1 O2 98.42(6) . 6_656 ?
O3 Na1 O4 97.01(6) . 3_645 ?
O4 Na1 Na1 95.47(5) 3_645 5_665 ?
O4 Na1 O2 89.62(5) 3_645 2_564 ?
O5 Na1 Na1 121.79(8) . 5_665 ?
O5 Na1 O1 96.37(6) . 7_575 ?
O5 Na1 O2 81.77(8) . 2_564 ?
O5 Na1 O2 165.99(8) . 6_656 ?
O5 Na1 O3 95.50(8) . . ?
O5 Na1 O4 80.88(6) . 3_645 ?
C2 O1 Na1 172.25(14) . 7_576 ?
Na1 O2 Na1 95.78(6) 6_556 2_565 ?
C2 O2 Na1 117.99(13) . 2_565 ?
C2 O2 Na1 128.15(13) . 6_556 ?
C5 O3 Na1 132.25(15) . . ?
C5 O4 Na1 120.30(13) . 3_655 ?
C3 N1 C1 113.46(16) . . ?
C4 N1 C1 111.94(15) . . ?
C4 N1 C3 106.62(15) . . ?
N1 C1 C2 113.30(16) . . ?
O1 C2 O2 126.54(19) . . ?
O1 C2 C1 118.44(17) . . ?
O2 C2 C1 115.00(17) . . ?
N1 C3 C3 112.0(2) . 5_666 ?
N1 C4 C5 113.96(16) . . ?
O3 C5 O4 127.5(2) . . ?
O3 C5 C4 114.31(18) . . ?
O4 C5 C4 118.23(18) . . ?

loop_
_geom_bond_atom_site_label_1
_geom_bond_atom_site_label_2
_geom_bond_distance
_geom_bond_site_symmetry_2
_geom_bond_publ_flag
Na1 Na1 3.6907(18) 5_665 ?
Na1 O1 2.4412(17) 7_575 ?
Na1 O2 2.3855(16) 6_656 ?
Na1 O2 2.5863(17) 2_564 ?
Na1 O3 2.3752(18) . ?
Na1 O4 2.5305(17) 3_645 ?
Na1 O5 2.330(2) . ?
O1 Na1 2.4412(17) 7_576 ?
O1 C2 1.244(2) . ?
O2 Na1 2.5862(17) 2_565 ?
O2 Na1 2.3854(16) 6_556 ?
O2 C2 1.261(2) . ?
O3 C5 1.246(3) . ?
O4 Na1 2.5306(17) 3_655 ?
O4 C5 1.251(2) . ?
N1 C1 1.504(2) . ?
N1 C3 1.497(3) . ?
N1 C4 1.490(3) . ?
C1 C2 1.520(3) . ?
C3 C3 1.514(4) 5_666 ?
C4 C5 1.522(3) . ?
